data_8101527
loop_
_publ_author_name
'Stumpf, Klaus'
'Blachnik, Roger'
'Roth, Georg'
'Kastner, Guido'

_publ_section_title
;
Crystal structure of tetra(thiophenyl)phosphonium hexachloro-niobate(V), 
[P(SC~6~H~5~)~4~][NbCl~6~]
;
_journal_issue 3
_journal_name_full 'Zeitschrift f\"ur Kristallographie - New Crystal Structures'
_journal_page_first 399
_journal_page_last 400
_journal_volume 214
_journal_year 1999
_chemical_formula_moiety '[P(SC6H5)4][NbCl6]'
_chemical_formula_structural '[P(S C6 H5)4][Nb Cl6]'
_chemical_formula_sum 'C24 H20 Cl6 Nb P S4'
_chemical_formula_weight 773.22
_space_group_IT_number 14
_symmetry_cell_setting monoclinic
_symmetry_space_group_name_Hall '-P 2yn'
_symmetry_space_group_name_H-M 'P 1 21/n 1'
_cell_angle_alpha 90.00
_cell_angle_beta 101.52(3)
_cell_angle_gamma 90.00
_cell_formula_units_Z 4
_cell_length_a 12.594(3)
_cell_length_b 10.182(2)
_cell_length_c 24.385(5)
_cell_measurement_temperature 293(2)
_cell_volume 3063.9(11)
_diffrn_ambient_temperature 293(2)
_exptl_crystal_density_diffrn 1.676
_refine_ls_R_factor_obs 0.0273
_refine_ls_wR_factor_obs 0.0630
_cod_original_sg_symbol_H-M 'P 21/c'
_cod_database_code 8101527

loop_
_symmetry_equiv_pos_as_xyz
'x, y, z'
'-x+1/2, y+1/2, -z+1/2'
'-x, -y, -z'
'x-1/2, -y-1/2, z-1/2'

loop_
_atom_site_aniso_label
_atom_site_aniso_U_11
_atom_site_aniso_U_22
_atom_site_aniso_U_33
_atom_site_aniso_U_23
_atom_site_aniso_U_13
_atom_site_aniso_U_12
Nb1 0.0443(3) 0.0473(3) 0.0490(2) 0.00175(18) 0.00628(17) -0.0052(2)
Cl6 0.0663(8) 0.0505(9) 0.0678(7) -0.0007(6) 0.0138(6) -0.0194(6)
P1 0.0461(7) 0.0351(7) 0.0422(6) 0.0008(5) 0.0105(5) -0.0053(5)
S4 0.0738(9) 0.0427(8) 0.0459(6) 0.0047(5) 0.0114(5) 0.0054(6)
S3 0.0501(7) 0.0368(8) 0.0640(7) 0.0009(5) 0.0071(5) -0.0003(5)
Cl5 0.1140(12) 0.0634(10) 0.0531(6) -0.0106(6) 0.0141(7) -0.0063(8)
S2 0.0770(9) 0.0422(8) 0.0536(6) -0.0080(5) 0.0278(6) -0.0102(6)
S1 0.0551(8) 0.0554(9) 0.0595(7) 0.0052(6) 0.0097(6) -0.0202(6)
Cl4 0.0424(8) 0.0841(11) 0.1023(9) 0.0125(7) 0.0029(6) -0.0124(7)
Cl3 0.1255(14) 0.0660(11) 0.0959(10) 0.0306(8) 0.0289(9) -0.0090(9)
Cl2 0.0513(8) 0.1067(13) 0.1014(10) -0.0088(8) 0.0008(7) 0.0161(8)
Cl1 0.1002(12) 0.1073(13) 0.0563(7) -0.0175(7) 0.0160(7) 0.0062(9)
C41 0.053(3) 0.044(3) 0.036(2) 0.0054(19) 0.006(2) -0.003(3)
C11 0.048(3) 0.039(4) 0.060(3) 0.004(2) 0.022(2) -0.009(2)
C21 0.053(3) 0.033(3) 0.045(2) -0.0051(19) 0.014(2) -0.003(2)
C31 0.044(3) 0.036(3) 0.046(3) 0.005(2) 0.003(2) 0.001(2)
C46 0.047(3) 0.076(4) 0.047(3) 0.002(3) 0.004(2) -0.001(3)
C36 0.062(3) 0.054(3) 0.042(3) 0.009(2) 0.009(2) -0.003(3)
C12 0.064(3) 0.056(4) 0.063(3) 0.003(3) 0.026(2) -0.010(3)
C42 0.052(3) 0.053(4) 0.042(2) 0.004(2) 0.009(2) -0.010(2)
C32 0.055(3) 0.057(3) 0.042(2) -0.002(2) 0.010(2) 0.004(3)
C22 0.045(3) 0.049(4) 0.079(3) -0.001(3) 0.011(2) 0.003(2)
C26 0.048(3) 0.045(3) 0.052(3) -0.006(2) 0.006(2) -0.004(2)
C23 0.078(4) 0.054(4) 0.079(3) 0.012(3) -0.002(3) 0.012(3)
C25 0.064(3) 0.049(4) 0.064(3) -0.006(3) 0.016(3) -0.016(3)
C34 0.041(3) 0.052(4) 0.080(3) 0.001(3) 0.005(3) -0.004(2)
C45 0.064(4) 0.073(4) 0.049(3) -0.005(3) -0.001(2) -0.024(3)
C43 0.061(4) 0.061(4) 0.045(2) -0.005(2) 0.006(2) 0.000(3)
C35 0.057(3) 0.063(4) 0.051(3) -0.005(2) -0.007(2) -0.006(3)
C44 0.079(4) 0.056(4) 0.050(3) -0.008(2) 0.006(3) -0.009(3)
C24 0.092(5) 0.045(4) 0.064(3) 0.007(2) 0.015(3) -0.013(3)
C13 0.061(4) 0.115(6) 0.071(4) 0.016(4) 0.022(3) -0.024(4)
C33 0.053(3) 0.066(4) 0.066(3) 0.012(3) 0.026(2) 0.001(3)
C14 0.048(4) 0.136(8) 0.106(5) 0.066(5) 0.012(3) -0.008(4)
C15 0.069(4) 0.070(5) 0.160(6) 0.047(5) 0.044(4) 0.011(3)
C16 0.075(4) 0.048(4) 0.090(4) 0.005(3) 0.037(3) -0.003(3)

loop_
_atom_site_label
_atom_site_type_symbol
_atom_site_fract_x
_atom_site_fract_y
_atom_site_fract_z
_atom_site_U_iso_or_equiv
_atom_site_thermal_displace_type
_atom_site_occupancy
_atom_site_symmetry_multiplicity
_atom_site_calc_flag
_atom_site_refinement_flags
_atom_site_disorder_assembly
_atom_site_disorder_group
Nb1 Nb 0.90211(3) 0.70931(4) 0.085817(15) 0.04727(15) Uani 1 4 d . . .
Cl6 Cl 0.86355(10) 0.50242(12) 0.12107(4) 0.0615(3) Uani 1 4 d . . .
P1 P 0.59714(9) 1.00027(11) -0.15531(4) 0.0409(3) Uani 1 4 d . . .
S4 S 0.64826(10) 0.93418(12) -0.07416(4) 0.0542(3) Uani 1 4 d . . .
S3 S 0.45691(9) 1.11122(11) -0.16816(4) 0.0509(3) Uani 1 4 d . . .
Cl5 Cl 0.90432(12) 0.80589(13) 0.17305(5) 0.0772(4) Uani 1 4 d . . .
S2 S 0.59139(11) 0.83793(12) -0.20666(4) 0.0556(3) Uani 1 4 d . . .
S1 S 0.71558(10) 1.12751(13) -0.16957(4) 0.0569(3) Uani 1 4 d . . .
Cl4 Cl 1.08595(10) 0.65567(15) 0.11253(6) 0.0779(4) Uani 1 4 d . . .
Cl3 Cl 0.94223(14) 0.91375(15) 0.05272(6) 0.0949(5) Uani 1 4 d . . .
Cl2 Cl 0.71401(11) 0.74712(16) 0.06048(6) 0.0884(5) Uani 1 4 d . . .
Cl1 Cl 0.89652(13) 0.62216(16) -0.00317(5) 0.0879(5) Uani 1 4 d . . .
C41 C 0.6588(4) 1.0883(4) -0.03880(14) 0.0448(11) Uani 1 4 d . . .
C11 C 0.6544(3) 1.2061(5) -0.23362(17) 0.0473(11) Uani 1 4 d . . .
C21 C 0.5604(4) 0.7049(4) -0.16462(15) 0.0432(11) Uani 1 4 d . . .
C31 C 0.3532(3) 0.9894(4) -0.18110(15) 0.0430(11) Uani 1 4 d . . .
C46 C 0.7573(4) 1.1514(5) -0.02579(16) 0.0577(13) Uani 1 4 d . . .
H46A H 0.8179 1.1160 -0.0368 0.069 Uiso 1 4 calc R . .
C36 C 0.3134(4) 0.9503(5) -0.23569(16) 0.0531(12) Uani 1 4 d . . .
H36A H 0.3436 0.9826 -0.2648 0.064 Uiso 1 4 calc R . .
C12 C 0.6366(4) 1.1379(5) -0.28347(19) 0.0592(13) Uani 1 4 d . . .
H12A H 0.6518 1.0486 -0.2842 0.071 Uiso 1 4 calc R . .
C42 C 0.5688(4) 1.1406(5) -0.02181(15) 0.0491(12) Uani 1 4 d . . .
H42A H 0.5023 1.0980 -0.0307 0.059 Uiso 1 4 calc R . .
C32 C 0.3079(4) 0.9418(5) -0.13799(16) 0.0511(12) Uani 1 4 d . . .
H32A H 0.3342 0.9685 -0.1013 0.061 Uiso 1 4 calc R . .
C22 C 0.6436(4) 0.6431(5) -0.12832(18) 0.0576(13) Uani 1 4 d . . .
H22A H 0.7143 0.6739 -0.1240 0.069 Uiso 1 4 calc R . .
C26 C 0.4562(4) 0.6587(5) -0.17160(16) 0.0490(12) Uani 1 4 d . . .
H26A H 0.4004 0.6996 -0.1965 0.059 Uiso 1 4 calc R . .
C23 C 0.6207(5) 0.5353(5) -0.0986(2) 0.0727(15) Uani 1 4 d . . .
H23A H 0.6760 0.4933 -0.0738 0.087 Uiso 1 4 calc R . .
C25 C 0.4356(4) 0.5516(5) -0.14151(18) 0.0587(13) Uani 1 4 d . . .
H25A H 0.3650 0.5204 -0.1456 0.070 Uiso 1 4 calc R . .
C34 C 0.1836(4) 0.8144(5) -0.2037(2) 0.0584(13) Uani 1 4 d . . .
H34A H 0.1265 0.7549 -0.2112 0.070 Uiso 1 4 calc R . .
C45 C 0.7653(4) 1.2680(5) 0.00380(17) 0.0638(14) Uani 1 4 d . . .
H45A H 0.8312 1.3123 0.0122 0.077 Uiso 1 4 calc R . .
C43 C 0.5785(4) 1.2559(5) 0.00827(16) 0.0562(13) Uani 1 4 d . . .
H43A H 0.5187 1.2911 0.0201 0.067 Uiso 1 4 calc R . .
C35 C 0.2287(4) 0.8631(5) -0.24622(18) 0.0594(13) Uani 1 4 d . . .
H35A H 0.2014 0.8365 -0.2828 0.071 Uiso 1 4 calc R . .
C44 C 0.6763(5) 1.3184(5) 0.02071(17) 0.0626(14) Uani 1 4 d . . .
H44A H 0.6825 1.3964 0.0410 0.075 Uiso 1 4 calc R . .
C24 C 0.5172(5) 0.4901(5) -0.10553(19) 0.0673(15) Uani 1 4 d . . .
H24A H 0.5020 0.4169 -0.0856 0.081 Uiso 1 4 calc R . .
C13 C 0.5955(4) 1.2053(8) -0.3322(2) 0.0813(18) Uani 1 4 d . . .
H13A H 0.5814 1.1611 -0.3662 0.098 Uiso 1 4 calc R . .
C33 C 0.2235(4) 0.8544(5) -0.1500(2) 0.0597(13) Uani 1 4 d . . .
H33A H 0.1928 0.8218 -0.1211 0.072 Uiso 1 4 calc R . .
C14 C 0.5757(5) 1.3372(10) -0.3304(3) 0.097(2) Uani 1 4 d . . .
H14A H 0.5489 1.3823 -0.3634 0.116 Uiso 1 4 calc R . .
C15 C 0.5949(5) 1.4037(7) -0.2805(4) 0.096(2) Uani 1 4 d . . .
H15A H 0.5816 1.4934 -0.2797 0.116 Uiso 1 4 calc R . .
C16 C 0.6336(4) 1.3372(6) -0.2319(2) 0.0684(14) Uani 1 4 d . . .
H16A H 0.6457 1.3813 -0.1978 0.082 Uiso 1 4 calc R . .

loop_
_geom_bond_atom_site_label_1
_geom_bond_atom_site_label_2
_geom_bond_distance
_geom_bond_site_symmetry_2
_geom_bond_publ_flag
Nb1 Cl3 2.3244(15) . ?
Nb1 Cl1 2.3323(13) . ?
Nb1 Cl5 2.3386(12) . ?
Nb1 Cl4 2.3411(15) . ?
Nb1 Cl2 2.3575(15) . ?
Nb1 Cl6 2.3621(13) . ?
P1 S1 2.0570(16) . ?
P1 S2 2.0663(15) . ?
P1 S3 2.0670(16) . ?
P1 S4 2.0674(14) . ?
S4 C41 1.783(4) . ?
S3 C31 1.783(4) . ?
S2 C21 1.788(4) . ?
S1 C11 1.787(4) . ?
C41 C46 1.377(6) . ?
C41 C42 1.388(6) . ?
C11 C16 1.362(7) . ?
C11 C12 1.379(6) . ?
C21 C26 1.372(6) . ?
C21 C22 1.381(6) . ?
C31 C32 1.381(6) . ?
C31 C36 1.384(5) . ?
C46 C45 1.383(7) . ?
C36 C35 1.373(6) . ?
C12 C13 1.380(7) . ?
C42 C43 1.377(6) . ?
C32 C33 1.372(6) . ?
C22 C23 1.378(7) . ?
C26 C25 1.368(6) . ?
C23 C24 1.361(7) . ?
C25 C24 1.363(7) . ?
C34 C33 1.366(6) . ?
C34 C35 1.371(6) . ?
C45 C44 1.369(7) . ?
C43 C44 1.365(7) . ?
C13 C14 1.368(9) . ?
C14 C15 1.372(9) . ?
C15 C16 1.366(8) . ?
